data_7158115
loop_
_publ_author_name
'Zhang, Wei'
'Xiang, Shiqun'
'Fan, Weibin'
'Jin, Jiang'
'Li, Yinghua'
'Huang, Deguang'

_publ_section_title
;
 A three-component iodine-catalyzed oxidative coupling reaction: a
 heterodifunctionalization of 3-methylindoles.
;
_journal_issue 26
_journal_name_full 'Organic &amp; biomolecular chemistry'
_journal_page_first 5794
_journal_page_last 5799
_journal_paper_doi 10.1039/d1ob00730k
_journal_volume 19
_journal_year 2021
_chemical_formula_moiety 'C18 H22 N2 O4'
_chemical_formula_sum 'C18 H22 N2 O4'
_chemical_formula_weight 330.37
_space_group_crystal_system monoclinic
_space_group_IT_number 14
_space_group_name_Hall '-P 2yn'
_space_group_name_H-M_alt 'P 1 21/n 1'
_atom_sites_solution_hydrogens geom
_audit_creation_method SHELXL-2018/3
_audit_update_record
;
2021-02-24 deposited with the CCDC.	2021-06-01 downloaded from the CCDC.
;
_cell_angle_alpha 90
_cell_angle_beta 109.550(4)
_cell_angle_gamma 90
_cell_formula_units_Z 4
_cell_length_a 9.0953(3)
_cell_length_b 19.6563(5)
_cell_length_c 10.0974(4)
_cell_measurement_reflns_used 3352
_cell_measurement_temperature 150(2)
_cell_measurement_theta_max 72.5420
_cell_measurement_theta_min 4.4800
_cell_volume 1701.14(11)
_computing_cell_refinement 'CrysAlisPro 1.171.40.68a (Rigaku OD, 2019)'
_computing_data_collection 'CrysAlisPro 1.171.40.68a (Rigaku OD, 2019)'
_computing_data_reduction 'CrysAlisPro 1.171.40.68a (Rigaku OD, 2019)'
_computing_molecular_graphics 'Bruker SHELXTL'
_computing_publication_material 'Bruker SHELXTL'
_computing_structure_refinement 'SHELXL-2018/3 (Sheldrick, 2018)'
_computing_structure_solution 'SHELXT 2018/2 (Sheldrick, 2018)'
_diffrn_ambient_temperature 150(2)
_diffrn_detector_area_resol_mean 10.5594
_diffrn_measured_fraction_theta_full 0.999
_diffrn_measured_fraction_theta_max 0.993
_diffrn_measurement_device_type 'SuperNova, Dual, Cu at home/near, Atlas'
_diffrn_measurement_method '\w scans'
_diffrn_radiation_type CuK\a
_diffrn_radiation_wavelength 1.54184
_diffrn_reflns_av_R_equivalents 0.0316
_diffrn_reflns_av_unetI/netI 0.0372
_diffrn_reflns_Laue_measured_fraction_full 0.999
_diffrn_reflns_Laue_measured_fraction_max 0.993
_diffrn_reflns_limit_h_max 11
_diffrn_reflns_limit_h_min -11
_diffrn_reflns_limit_k_max 23
_diffrn_reflns_limit_k_min -8
_diffrn_reflns_limit_l_max 12
_diffrn_reflns_limit_l_min -12
_diffrn_reflns_number 7832
_diffrn_reflns_point_group_measured_fraction_full 0.999
_diffrn_reflns_point_group_measured_fraction_max 0.993
_diffrn_reflns_theta_full 67.684
_diffrn_reflns_theta_max 69.967
_diffrn_reflns_theta_min 4.499
_diffrn_source 'micro-focus sealed X-ray tube'
_exptl_absorpt_coefficient_mu 0.751
_exptl_absorpt_correction_T_max 1.00000
_exptl_absorpt_correction_T_min 0.84932
_exptl_absorpt_correction_type multi-scan
_exptl_absorpt_process_details
; 
CrysAlisPro 1.171.40.68a (Rigaku Oxford Diffraction, 2019) 
Empirical absorption correction using spherical harmonics, 
 implemented in SCALE3 ABSPACK scaling algorithm. 
;
_exptl_crystal_colour colorless
_exptl_crystal_density_diffrn 1.290
_exptl_crystal_density_method 'Not Measured'
_exptl_crystal_description block
_exptl_crystal_F_000 704
_exptl_crystal_size_max 0.150
_exptl_crystal_size_mid 0.130
_exptl_crystal_size_min 0.100
_refine_diff_density_max 0.304
_refine_diff_density_min -0.231
_refine_diff_density_rms 0.047
_refine_ls_extinction_method none
_refine_ls_goodness_of_fit_ref 1.067
_refine_ls_hydrogen_treatment constr
_refine_ls_matrix_type full
_refine_ls_number_parameters 217
_refine_ls_number_reflns 3204
_refine_ls_number_restraints 0
_refine_ls_restrained_S_all 1.067
_refine_ls_R_factor_all 0.0542
_refine_ls_R_factor_gt 0.0413
_refine_ls_shift/su_max 0.000
_refine_ls_shift/su_mean 0.000
_refine_ls_structure_factor_coef Fsqd
_refine_ls_weighting_details 'w=1/[\s^2^(Fo^2^)+(0.0547P)^2^+0.4288P] where P=(Fo^2^+2Fc^2^)/3'
_refine_ls_weighting_scheme calc
_refine_ls_wR_factor_gt 0.1059
_refine_ls_wR_factor_ref 0.1135
_reflns_Friedel_coverage 0.000
_reflns_number_gt 2607
_reflns_number_total 3204
_reflns_threshold_expression 'I > 2\s(I)'
_cod_data_source_file d1ob00730k2.cif
_cod_data_source_block Compound3a
_cod_depositor_comments 'Adding full bibliography for 7158113--7158115.cif.'
_cod_original_sg_symbol_H-M 'P 21/n'
_cod_database_code 7158115
_shelx_shelxl_version_number 2018/3
_shelx_space_group_comment
; 
The symmetry employed for this shelxl refinement is uniquely defined 
by the following loop, which should always be used as a source of 
symmetry information in preference to the above space-group names. 
They are only intended as comments. 
;
_shelx_estimated_absorpt_t_min 0.896
_shelx_estimated_absorpt_t_max 0.929

loop_
_space_group_symop_operation_xyz
'x, y, z'
'-x+1/2, y+1/2, -z+1/2'
'-x, -y, -z'
'x-1/2, -y-1/2, z-1/2'

loop_
_atom_site_label
_atom_site_type_symbol
_atom_site_fract_x
_atom_site_fract_y
_atom_site_fract_z
_atom_site_U_iso_or_equiv
_atom_site_adp_type
_atom_site_occupancy
_atom_site_site_symmetry_order
_atom_site_calc_flag
_atom_site_refinement_flags_posn
_atom_site_refinement_flags_adp
_atom_site_refinement_flags_occupancy
_atom_site_disorder_assembly
_atom_site_disorder_group
O1 O 0.57164(13) 0.67760(5) 0.60494(11) 0.0203(2) Uani 1 1 d . . . . .
O2 O 0.48373(13) 0.62639(5) 0.65572(11) 0.0214(3) Uani 1 1 d . . . . .
O3 O 0.84662(14) 0.45550(6) 0.54005(12) 0.0275(3) Uani 1 1 d . . . . .
O4 O 1.02081(13) 0.49037(6) 0.74504(11) 0.0229(3) Uani 1 1 d . . . . .
N1 N 0.60357(15) 0.53566(7) 0.41717(13) 0.0201(3) Uani 1 1 d . . . . .
H1A H 0.633202 0.493545 0.410561 0.024 Uiso 1 1 calc R U . . .
N2 N 0.93985(19) 0.64941(8) 0.82805(17) 0.0350(4) Uani 1 1 d . . . . .
C1 C 0.46782(18) 0.56535(8) 0.32229(16) 0.0194(3) Uani 1 1 d . . . . .
C2 C 0.35983(19) 0.53610(9) 0.20543(17) 0.0234(3) Uani 1 1 d . . . . .
H2A H 0.368986 0.490167 0.180004 0.028 Uiso 1 1 calc R U . . .
C3 C 0.2368(2) 0.57733(9) 0.12668(17) 0.0256(4) Uani 1 1 d . . . . .
H3A H 0.160265 0.559172 0.045435 0.031 Uiso 1 1 calc R U . . .
C4 C 0.2239(2) 0.64428(9) 0.16464(17) 0.0262(4) Uani 1 1 d . . . . .
H4A H 0.138524 0.671141 0.109481 0.031 Uiso 1 1 calc R U . . .
C5 C 0.3350(2) 0.67278(8) 0.28309(17) 0.0235(3) Uani 1 1 d . . . . .
H5A H 0.326984 0.718793 0.308627 0.028 Uiso 1 1 calc R U . . .
C6 C 0.45675(18) 0.63208(8) 0.36191(16) 0.0202(3) Uani 1 1 d . . . . .
C7 C 0.59914(18) 0.64871(8) 0.48711(16) 0.0190(3) Uani 1 1 d . . . . .
C8 C 0.7030(2) 0.70099(8) 0.44970(18) 0.0241(4) Uani 1 1 d . . . . .
H8A H 0.728462 0.685055 0.367975 0.036 Uiso 1 1 calc R U . . .
H8B H 0.647881 0.744567 0.427466 0.036 Uiso 1 1 calc R U . . .
H8C H 0.799440 0.706903 0.529655 0.036 Uiso 1 1 calc R U . . .
C9 C 0.39522(19) 0.66448(8) 0.72749(16) 0.0213(3) Uani 1 1 d . . . . .
C10 C 0.2662(2) 0.70456(9) 0.62047(18) 0.0298(4) Uani 1 1 d . . . . .
H10A H 0.206838 0.730118 0.668964 0.045 Uiso 1 1 calc R U . . .
H10B H 0.312297 0.736260 0.570511 0.045 Uiso 1 1 calc R U . . .
H10C H 0.196312 0.673092 0.553027 0.045 Uiso 1 1 calc R U . . .
C11 C 0.5051(2) 0.70996(9) 0.83847(18) 0.0273(4) Uani 1 1 d . . . . .
H11A H 0.445665 0.735588 0.886768 0.041 Uiso 1 1 calc R U . . .
H11B H 0.583756 0.681930 0.906741 0.041 Uiso 1 1 calc R U . . .
H11C H 0.556889 0.741739 0.793556 0.041 Uiso 1 1 calc R U . . .
C12 C 0.3295(2) 0.60838(9) 0.79430(19) 0.0290(4) Uani 1 1 d . . . . .
H12A H 0.266677 0.628458 0.846380 0.044 Uiso 1 1 calc R U . . .
H12B H 0.263992 0.578243 0.720837 0.044 Uiso 1 1 calc R U . . .
H12C H 0.415449 0.582155 0.858863 0.044 Uiso 1 1 calc R U . . .
C13 C 0.68235(18) 0.57919(8) 0.51883(15) 0.0184(3) Uani 1 1 d . . . . .
C14 C 0.81727(18) 0.56457(8) 0.62678(16) 0.0199(3) Uani 1 1 d . . . . .
C15 C 0.88423(19) 0.61250(8) 0.73725(17) 0.0240(4) Uani 1 1 d . . . . .
C16 C 0.89316(18) 0.49857(8) 0.63127(16) 0.0213(3) Uani 1 1 d . . . . .
C17 C 1.1025(2) 0.42668(9) 0.74780(18) 0.0256(4) Uani 1 1 d . . . . .
H17A H 1.143404 0.424850 0.668499 0.031 Uiso 1 1 calc R U . . .
H17B H 1.030565 0.387848 0.739125 0.031 Uiso 1 1 calc R U . . .
C18 C 1.2345(2) 0.42293(10) 0.8851(2) 0.0359(4) Uani 1 1 d . . . . .
H18A H 1.291711 0.380270 0.889642 0.054 Uiso 1 1 calc R U . . .
H18B H 1.305120 0.461474 0.892431 0.054 Uiso 1 1 calc R U . . .
H18C H 1.192711 0.424612 0.962788 0.054 Uiso 1 1 calc R U . . .

loop_
_atom_site_aniso_label
_atom_site_aniso_U_11
_atom_site_aniso_U_22
_atom_site_aniso_U_33
_atom_site_aniso_U_23
_atom_site_aniso_U_13
_atom_site_aniso_U_12
O1 0.0269(6) 0.0156(5) 0.0211(5) -0.0014(4) 0.0113(5) -0.0026(4)
O2 0.0276(6) 0.0166(5) 0.0238(6) 0.0002(4) 0.0133(5) -0.0007(4)
O3 0.0277(6) 0.0235(6) 0.0260(6) -0.0065(5) 0.0017(5) 0.0031(5)
O4 0.0219(5) 0.0215(6) 0.0222(6) -0.0007(4) 0.0031(5) 0.0033(4)
N1 0.0211(6) 0.0172(6) 0.0204(7) -0.0028(5) 0.0048(5) 0.0006(5)
N2 0.0370(9) 0.0270(8) 0.0306(8) -0.0077(7) -0.0027(7) 0.0039(7)
C1 0.0213(7) 0.0209(8) 0.0168(7) 0.0021(6) 0.0072(6) 0.0007(6)
C2 0.0257(8) 0.0231(8) 0.0207(8) -0.0020(6) 0.0070(7) -0.0007(6)
C3 0.0245(8) 0.0321(9) 0.0173(8) 0.0014(7) 0.0033(6) -0.0023(7)
C4 0.0255(8) 0.0303(9) 0.0203(8) 0.0070(7) 0.0042(6) 0.0038(7)
C5 0.0282(8) 0.0200(8) 0.0217(8) 0.0025(6) 0.0075(7) 0.0017(6)
C6 0.0229(8) 0.0204(8) 0.0181(7) 0.0023(6) 0.0081(6) -0.0013(6)
C7 0.0217(7) 0.0190(8) 0.0167(7) -0.0001(6) 0.0068(6) 0.0005(6)
C8 0.0296(8) 0.0185(8) 0.0260(8) 0.0018(6) 0.0117(7) -0.0029(6)
C9 0.0229(8) 0.0232(8) 0.0174(7) -0.0030(6) 0.0064(6) 0.0023(6)
C10 0.0282(9) 0.0325(9) 0.0248(8) -0.0010(7) 0.0038(7) 0.0085(7)
C11 0.0280(8) 0.0298(9) 0.0232(8) -0.0073(7) 0.0074(7) 0.0008(7)
C12 0.0318(9) 0.0314(9) 0.0280(9) -0.0017(7) 0.0154(7) -0.0010(7)
C13 0.0218(7) 0.0177(7) 0.0177(7) -0.0008(6) 0.0094(6) -0.0023(6)
C14 0.0215(7) 0.0176(7) 0.0200(7) -0.0014(6) 0.0063(6) -0.0020(6)
C15 0.0235(8) 0.0198(8) 0.0256(8) 0.0008(7) 0.0043(7) 0.0032(6)
C16 0.0205(8) 0.0231(8) 0.0196(8) 0.0015(6) 0.0057(6) 0.0003(6)
C17 0.0267(8) 0.0225(8) 0.0266(8) 0.0015(7) 0.0077(7) 0.0059(7)
C18 0.0372(10) 0.0304(10) 0.0323(10) 0.0041(8) 0.0013(8) 0.0095(8)

loop_
_atom_type_symbol
_atom_type_description
_atom_type_scat_dispersion_real
_atom_type_scat_dispersion_imag
_atom_type_scat_source
C C 0.0181 0.0091 'International Tables Vol C Tables 4.2.6.8 and 6.1.1.4'
H H 0.0000 0.0000 'International Tables Vol C Tables 4.2.6.8 and 6.1.1.4'
N N 0.0311 0.0180 'International Tables Vol C Tables 4.2.6.8 and 6.1.1.4'
O O 0.0492 0.0322 'International Tables Vol C Tables 4.2.6.8 and 6.1.1.4'

loop_
_geom_angle_atom_site_label_1
_geom_angle_atom_site_label_2
_geom_angle_atom_site_label_3
_geom_angle
_geom_angle_site_symmetry_1
_geom_angle_site_symmetry_3
_geom_angle_publ_flag
C7 O1 O2 106.65(10) . . ?
C9 O2 O1 105.98(10) . . ?
C16 O4 C17 114.24(12) . . ?
C13 N1 C1 112.14(13) . . ?
C13 N1 H1A 123.9 . . ?
C1 N1 H1A 123.9 . . ?
C2 C1 C6 122.73(15) . . ?
C2 C1 N1 128.15(15) . . ?
C6 C1 N1 109.10(13) . . ?
C1 C2 C3 116.76(15) . . ?
C1 C2 H2A 121.6 . . ?
C3 C2 H2A 121.6 . . ?
C4 C3 C2 121.31(15) . . ?
C4 C3 H3A 119.3 . . ?
C2 C3 H3A 119.3 . . ?
C3 C4 C5 120.85(15) . . ?
C3 C4 H4A 119.6 . . ?
C5 C4 H4A 119.6 . . ?
C6 C5 C4 118.10(15) . . ?
C6 C5 H5A 121.0 . . ?
C4 C5 H5A 121.0 . . ?
C5 C6 C1 120.24(15) . . ?
C5 C6 C7 130.79(15) . . ?
C1 C6 C7 108.76(14) . . ?
O1 C7 C6 116.56(13) . . ?
O1 C7 C8 103.66(12) . . ?
C6 C7 C8 111.50(13) . . ?
O1 C7 C13 113.18(12) . . ?
C6 C7 C13 101.85(12) . . ?
C8 C7 C13 110.26(13) . . ?
C7 C8 H8A 109.5 . . ?
C7 C8 H8B 109.5 . . ?
H8A C8 H8B 109.5 . . ?
C7 C8 H8C 109.5 . . ?
H8A C8 H8C 109.5 . . ?
H8B C8 H8C 109.5 . . ?
O2 C9 C12 102.31(13) . . ?
O2 C9 C11 109.44(13) . . ?
C12 C9 C11 111.11(14) . . ?
O2 C9 C10 109.62(12) . . ?
C12 C9 C10 111.55(14) . . ?
C11 C9 C10 112.34(14) . . ?
C9 C10 H10A 109.5 . . ?
C9 C10 H10B 109.5 . . ?
H10A C10 H10B 109.5 . . ?
C9 C10 H10C 109.5 . . ?
H10A C10 H10C 109.5 . . ?
H10B C10 H10C 109.5 . . ?
C9 C11 H11A 109.5 . . ?
C9 C11 H11B 109.5 . . ?
H11A C11 H11B 109.5 . . ?
C9 C11 H11C 109.5 . . ?
H11A C11 H11C 109.5 . . ?
H11B C11 H11C 109.5 . . ?
C9 C12 H12A 109.5 . . ?
C9 C12 H12B 109.5 . . ?
H12A C12 H12B 109.5 . . ?
C9 C12 H12C 109.5 . . ?
H12A C12 H12C 109.5 . . ?
H12B C12 H12C 109.5 . . ?
N1 C13 C14 125.46(15) . . ?
N1 C13 C7 107.83(13) . . ?
C14 C13 C7 126.63(14) . . ?
C13 C14 C15 121.05(15) . . ?
C13 C14 C16 119.84(14) . . ?
C15 C14 C16 119.09(14) . . ?
N2 C15 C14 178.11(18) . . ?
O3 C16 O4 123.11(15) . . ?
O3 C16 C14 123.50(15) . . ?
O4 C16 C14 113.39(13) . . ?
O4 C17 C18 107.82(14) . . ?
O4 C17 H17A 110.1 . . ?
C18 C17 H17A 110.1 . . ?
O4 C17 H17B 110.1 . . ?
C18 C17 H17B 110.1 . . ?
H17A C17 H17B 108.5 . . ?
C17 C18 H18A 109.5 . . ?
C17 C18 H18B 109.5 . . ?
H18A C18 H18B 109.5 . . ?
C17 C18 H18C 109.5 . . ?
H18A C18 H18C 109.5 . . ?
H18B C18 H18C 109.5 . . ?

loop_
_geom_bond_atom_site_label_1
_geom_bond_atom_site_label_2
_geom_bond_distance
_geom_bond_site_symmetry_2
_geom_bond_publ_flag
O1 C7 1.4141(18) . ?
O1 O2 1.4799(15) . ?
O2 C9 1.4574(18) . ?
O3 C16 1.218(2) . ?
O4 C16 1.3420(19) . ?
O4 C17 1.4514(19) . ?
N1 C13 1.344(2) . ?
N1 C1 1.411(2) . ?
N1 H1A 0.8800 . ?
N2 C15 1.146(2) . ?
C1 C2 1.383(2) . ?
C1 C6 1.385(2) . ?
C2 C3 1.395(2) . ?
C2 H2A 0.9500 . ?
C3 C4 1.386(3) . ?
C3 H3A 0.9500 . ?
C4 C5 1.399(2) . ?
C4 H4A 0.9500 . ?
C5 C6 1.382(2) . ?
C5 H5A 0.9500 . ?
C6 C7 1.512(2) . ?
C7 C8 1.527(2) . ?
C7 C13 1.543(2) . ?
C8 H8A 0.9800 . ?
C8 H8B 0.9800 . ?
C8 H8C 0.9800 . ?
C9 C12 1.516(2) . ?
C9 C11 1.518(2) . ?
C9 C10 1.522(2) . ?
C10 H10A 0.9800 . ?
C10 H10B 0.9800 . ?
C10 H10C 0.9800 . ?
C11 H11A 0.9800 . ?
C11 H11B 0.9800 . ?
C11 H11C 0.9800 . ?
C12 H12A 0.9800 . ?
C12 H12B 0.9800 . ?
C12 H12C 0.9800 . ?
C13 C14 1.372(2) . ?
C14 C15 1.431(2) . ?
C14 C16 1.463(2) . ?
C17 C18 1.501(2) . ?
C17 H17A 0.9900 . ?
C17 H17B 0.9900 . ?
C18 H18A 0.9800 . ?
C18 H18B 0.9800 . ?
C18 H18C 0.9800 . ?

loop_
_geom_torsion_atom_site_label_1
_geom_torsion_atom_site_label_2
_geom_torsion_atom_site_label_3
_geom_torsion_atom_site_label_4
_geom_torsion
_geom_torsion_site_symmetry_1
_geom_torsion_site_symmetry_2
_geom_torsion_site_symmetry_3
_geom_torsion_site_symmetry_4
_geom_torsion_publ_flag
C7 O1 O2 C9 -154.08(11) . . . . ?
C13 N1 C1 C2 179.65(15) . . . . ?
C13 N1 C1 C6 0.68(18) . . . . ?
C6 C1 C2 C3 0.3(2) . . . . ?
N1 C1 C2 C3 -178.56(15) . . . . ?
C1 C2 C3 C4 -0.2(2) . . . . ?
C2 C3 C4 C5 0.4(3) . . . . ?
C3 C4 C5 C6 -0.7(2) . . . . ?
C4 C5 C6 C1 0.8(2) . . . . ?
C4 C5 C6 C7 175.01(16) . . . . ?
C2 C1 C6 C5 -0.6(2) . . . . ?
N1 C1 C6 C5 178.43(14) . . . . ?
C2 C1 C6 C7 -175.97(14) . . . . ?
N1 C1 C6 C7 3.06(17) . . . . ?
O2 O1 C7 C6 62.45(15) . . . . ?
O2 O1 C7 C8 -174.65(11) . . . . ?
O2 O1 C7 C13 -55.19(15) . . . . ?
C5 C6 C7 O1 56.5(2) . . . . ?
C1 C6 C7 O1 -128.75(14) . . . . ?
C5 C6 C7 C8 -62.2(2) . . . . ?
C1 C6 C7 C8 112.52(15) . . . . ?
C5 C6 C7 C13 -179.78(16) . . . . ?
C1 C6 C7 C13 -5.06(16) . . . . ?
O1 O2 C9 C12 -171.72(11) . . . . ?
O1 O2 C9 C11 -53.83(15) . . . . ?
O1 O2 C9 C10 69.79(15) . . . . ?
C1 N1 C13 C14 179.09(14) . . . . ?
C1 N1 C13 C7 -4.02(17) . . . . ?
O1 C7 C13 N1 131.37(13) . . . . ?
C6 C7 C13 N1 5.44(15) . . . . ?
C8 C7 C13 N1 -113.03(14) . . . . ?
O1 C7 C13 C14 -51.8(2) . . . . ?
C6 C7 C13 C14 -177.73(15) . . . . ?
C8 C7 C13 C14 63.81(19) . . . . ?
N1 C13 C14 C15 -174.05(15) . . . . ?
C7 C13 C14 C15 9.6(2) . . . . ?
N1 C13 C14 C16 4.8(2) . . . . ?
C7 C13 C14 C16 -171.50(14) . . . . ?
C17 O4 C16 O3 2.2(2) . . . . ?
C17 O4 C16 C14 -176.91(13) . . . . ?
C13 C14 C16 O3 3.1(2) . . . . ?
C15 C14 C16 O3 -178.03(15) . . . . ?
C13 C14 C16 O4 -177.81(14) . . . . ?
C15 C14 C16 O4 1.1(2) . . . . ?
C16 O4 C17 C18 -175.99(14) . . . . ?
